data_1568106
loop_
_publ_author_name
'Karges, Johannes'
'Giardini, Miriam A.'
'Blacque, Olivier'
'Woodworth, Brendon'
'Siqueira-Neto, Jair L'
'Cohen, Seth M.'

_publ_section_title
;
 Enantioselective inhibition of the SARS-CoV-2 main protease with
 rhenium(i) picolinic acid complexes.
;
_journal_issue 3
_journal_name_full 'Chemical science'
_journal_page_first 711
_journal_page_last 720
_journal_paper_doi 10.1039/d2sc05473f
_journal_volume 14
_journal_year 2023
_chemical_formula_moiety 'C10 H5 F3 N O6 Re'
_chemical_formula_sum 'C10 H5 F3 N O6 Re'
_chemical_formula_weight 478.35
_space_group_crystal_system triclinic
_space_group_IT_number 2
_space_group_name_Hall '-P 1'
_space_group_name_H-M_alt 'P -1'
_atom_sites_solution_hydrogens mixed
_atom_sites_solution_primary dual
_audit_creation_date 2021-03-18
_audit_creation_method
;
Olex2 1.3
(compiled 2020.11.12 svn.r5f609507 for OlexSys, GUI svn.r6272)
;
_audit_update_record
;
2022-09-06 deposited with the CCDC.	2022-12-13 downloaded from the CCDC.
;
_cell_angle_alpha 83.339(2)
_cell_angle_beta 85.503(2)
_cell_angle_gamma 79.429(2)
_cell_formula_units_Z 4
_cell_length_a 6.42250(10)
_cell_length_b 10.7862(3)
_cell_length_c 18.6703(5)
_cell_measurement_reflns_used 21715
_cell_measurement_temperature 160(1)
_cell_measurement_theta_max 78.7820
_cell_measurement_theta_min 4.1770
_cell_volume 1260.68(5)
_computing_cell_refinement 'CrysAlisPro 1.171.40.68a (Rigaku OD, 2019)'
_computing_data_collection 'CrysAlisPro 1.171.40.68a (Rigaku OD, 2019)'
_computing_data_reduction 'CrysAlisPro 1.171.40.68a (Rigaku OD, 2019)'
_computing_molecular_graphics 'Olex2 1.3 (Dolomanov et al., 2009)'
_computing_publication_material 'Olex2 1.3 (Dolomanov et al., 2009)'
_computing_structure_refinement 'SHELXL (Sheldrick, 2015b)'
_computing_structure_solution 'SHELXT (Sheldrick, 2015a)'
_diffrn_ambient_environment N~2~
_diffrn_ambient_temperature 160(1)
_diffrn_detector 'Hybrid Pixel Array Detector'
_diffrn_detector_area_resol_mean 5.8140
_diffrn_detector_type 'Pilatus 200K'
_diffrn_measured_fraction_theta_full 0.999
_diffrn_measured_fraction_theta_max 0.992
_diffrn_measurement_details
;
List of Runs (angles in degrees, time in seconds):

  # Type    Start    End  Width  t~exp~   \w     \q     \k     \f   Frames
#--------------------------------------------------------------------------
  1  \w     29.00 125.00   0.50    0.20    --   51.79  77.00  30.00  192
  2  \w     29.00 125.00   0.50    0.20    --   51.79  77.00 120.00  192
  3  \w     85.00 178.00   0.50    0.40    --  107.75  77.00 -60.00  186
  4  \w     30.00 125.00   0.50    0.20    --   51.79  76.00-172.00  190
  5  \w     86.00 178.00   0.50    0.40    --  107.75  76.00-172.00  184
  6  \w     94.00 178.00   0.50    0.40    --  107.75  30.00 -90.00  168
  7  \w     96.00 178.00   0.50    0.40    --  107.75  15.00  90.00  164
  8  \w     96.00 178.00   0.50    0.40    --  107.75  15.00 120.00  164
  9  \w    102.00 178.00   0.50    0.40    --  107.75 111.00   0.00  152
 10  \w     62.00 146.00   0.50    0.40    --  107.75 178.00   0.00  168
 11  \w    102.00 178.00   0.50    0.40    --  107.75 111.00 -30.00  152
 12  \w    102.00 178.00   0.50    0.40    --  107.75 111.00 -60.00  152
 13  \w     37.00 124.00   0.50    0.40    --  107.75 -61.00  60.00  174
 14  \w     35.00 130.00   0.50    0.40    --  107.75 -76.00  61.00  190
 15  \w     34.00 130.00   0.50    0.40    --  107.75 -77.00   0.00  192
 16  \w    -21.00  74.00   0.50    0.20    --   51.79 -76.00  61.00  190
 17  \w     31.00 106.00   0.50    0.40    --  107.75 -94.00 -60.00  150
 18  \w     31.00 106.00   0.50    0.40    --  107.75 -94.00-120.00  150
 19  \w     31.00 109.00   0.50    0.40    --  107.75-111.00-180.00  156
 20  \w     31.00 106.00   0.50    0.40    --  107.75 -94.00  60.00  150
 21  \w     31.00 106.00   0.50    0.40    --  107.75 -94.00   0.00  150
 22  \w     31.00 109.00   0.50    0.40    --  107.75-111.00 -30.00  156
 23  \w     31.00 106.00   0.50    0.40    --  107.75 -94.00 -90.00  150
 24  \w   -124.00 -37.00   0.50    0.20    --  -51.79 -57.00 -60.00  174
 25  \w   -124.00 -37.00   0.50    0.20    --  -51.79 -57.00 -90.00  174
 26  \w   -124.00 -37.00   0.50    0.20    --  -51.79 -57.00-150.00  174
 27  \w   -159.00 -64.00   0.50    0.40    --  -86.25 -76.00  61.00  190
 28  \w   -125.00 -30.00   0.50    0.20    --  -51.79 -76.00  61.00  190
 29  \w   -125.00 -29.00   0.50    0.20    --  -51.79 -77.00   0.00  192
 30  \w    -64.00  26.00   0.50    0.20    --  -51.79  37.00-150.00  180
 31  \w    -74.00  21.00   0.50    0.20    --  -51.79  76.00-172.00  190
 32  \w   -108.00 -13.00   0.50    0.40    --  -86.25  76.00-172.00  190
 33  \w    -99.00 -10.00   0.50    0.40    --  -86.25  45.00  30.00  178
;
_diffrn_measurement_device 'four-circle diffractometer'
_diffrn_measurement_device_type 'XtaLAB Synergy, Dualflex, Pilatus 200K'
_diffrn_measurement_method '\w scans'
_diffrn_orient_matrix_type 'CrysAlisPro convention (1999,Acta A55,543-557)'
_diffrn_orient_matrix_UB_11 -0.1253161000
_diffrn_orient_matrix_UB_12 0.1210234000
_diffrn_orient_matrix_UB_13 -0.0392267000
_diffrn_orient_matrix_UB_21 0.0559163000
_diffrn_orient_matrix_UB_22 0.0787612000
_diffrn_orient_matrix_UB_23 0.0571910000
_diffrn_orient_matrix_UB_31 0.2022764000
_diffrn_orient_matrix_UB_32 0.0221216000
_diffrn_orient_matrix_UB_33 -0.0459952000
_diffrn_radiation_monochromator mirror
_diffrn_radiation_probe x-ray
_diffrn_radiation_type 'Cu K\a'
_diffrn_radiation_wavelength 1.54184
_diffrn_reflns_av_R_equivalents 0.0294
_diffrn_reflns_av_unetI/netI 0.0199
_diffrn_reflns_Laue_measured_fraction_full 0.999
_diffrn_reflns_Laue_measured_fraction_max 0.992
_diffrn_reflns_limit_h_max 8
_diffrn_reflns_limit_h_min -6
_diffrn_reflns_limit_k_max 13
_diffrn_reflns_limit_k_min -13
_diffrn_reflns_limit_l_max 23
_diffrn_reflns_limit_l_min -23
_diffrn_reflns_number 25823
_diffrn_reflns_point_group_measured_fraction_full 0.999
_diffrn_reflns_point_group_measured_fraction_max 0.992
_diffrn_reflns_theta_full 67.684
_diffrn_reflns_theta_max 74.500
_diffrn_reflns_theta_min 2.387
_diffrn_source 'micro-focus sealed X-ray tube'
_diffrn_source_type 'PhotonJet (Cu) X-ray Source'
_exptl_absorpt_coefficient_mu 19.543
_exptl_absorpt_correction_T_max 0.755
_exptl_absorpt_correction_T_min 0.124
_exptl_absorpt_correction_type analytical
_exptl_absorpt_process_details
;
CrysAlisPro 1.171.40.68a (Rigaku Oxford Diffraction, 2019)
Analytical numeric absorption correction using a multifaceted crystal
model based on expressions derived by R.C. Clark & J.S. Reid.
(Clark, R. C. & Reid, J. S. (1995). Acta Cryst. A51, 887-897)
Empirical absorption correction using spherical harmonics,
 implemented in SCALE3 ABSPACK scaling algorithm.
;
_exptl_crystal_colour colourless
_exptl_crystal_density_diffrn 2.520
_exptl_crystal_description needle
_exptl_crystal_F_000 888
_exptl_crystal_size_max 0.19
_exptl_crystal_size_mid 0.03
_exptl_crystal_size_min 0.02
_refine_diff_density_max 0.669
_refine_diff_density_min -0.432
_refine_diff_density_rms 0.087
_refine_ls_extinction_coef 0.000196(15)
_refine_ls_extinction_expression Fc^*^=kFc[1+0.001xFc^2^\l^3^/sin(2\q)]^-1/4^
_refine_ls_extinction_method 'SHELXL-2018/3 (Sheldrick 2018)'
_refine_ls_goodness_of_fit_ref 1.023
_refine_ls_hydrogen_treatment mixed
_refine_ls_matrix_type full
_refine_ls_number_parameters 392
_refine_ls_number_reflns 5099
_refine_ls_number_restraints 4
_refine_ls_restrained_S_all 1.022
_refine_ls_R_factor_all 0.0162
_refine_ls_R_factor_gt 0.0146
_refine_ls_shift/su_max 0.004
_refine_ls_shift/su_mean 0.000
_refine_ls_structure_factor_coef Fsqd
_refine_ls_weighting_details 'w=1/[\s^2^(Fo^2^)+(0.0125P)^2^+1.3370P] where P=(Fo^2^+2Fc^2^)/3'
_refine_ls_weighting_scheme calc
_refine_ls_wR_factor_gt 0.0331
_refine_ls_wR_factor_ref 0.0336
_reflns_Friedel_coverage 0.000
_reflns_number_gt 4813
_reflns_number_total 5099
_reflns_threshold_expression 'I > 2\s(I)'
_cod_data_source_file d2sc05473f2.cif
_cod_data_source_block 24
_cod_depositor_comments 'Adding full bibliography for 1568094--1568122.cif.'
_cod_database_code 1568106
_shelx_shelxl_version_number 2018/3
_shelx_space_group_comment
;
The symmetry employed for this shelxl refinement is uniquely defined
by the following loop, which should always be used as a source of
symmetry information in preference to the above space-group names.
They are only intended as comments.
;
_shelx_estimated_absorpt_t_max 0.696
_shelx_estimated_absorpt_t_min 0.119
_olex2_refinement_description
;
1. Fixed Uiso
 At 1.2 times of:
  All C(H) groups
 At 1.5 times of:
  All C(H,H,H,H) groups
2. Restrained distances
 O4-H4A = O4-H4B = O10-H10A = O10-H10B
 0.82 with sigma of 0.01
3.a Aromatic/amide H refined with riding coordinates:
 C4(H4), C6(H6), C7(H7), C14(H14), C16(H16), C17(H17)
;

loop_
_space_group_symop_operation_xyz
'x, y, z'
'-x, -y, -z'

loop_
_atom_site_label
_atom_site_type_symbol
_atom_site_fract_x
_atom_site_fract_y
_atom_site_fract_z
_atom_site_U_iso_or_equiv
_atom_site_adp_type
_atom_site_occupancy
_atom_site_site_symmetry_order
_atom_site_calc_flag
_atom_site_refinement_flags_posn
_atom_site_refinement_flags_adp
_atom_site_refinement_flags_occupancy
_atom_site_disorder_assembly
_atom_site_disorder_group
Re1 Re 0.24671(2) 0.81725(2) 0.61950(2) 0.01221(4) Uani 1 1 d . . . . .
F1 F 0.2574(3) 0.73753(18) 0.26809(8) 0.0319(4) Uani 1 1 d . . . . .
F2 F 0.0203(3) 0.65361(19) 0.33243(9) 0.0391(4) Uani 1 1 d . . . . .
F3 F 0.0208(3) 0.85187(18) 0.33115(10) 0.0449(5) Uani 1 1 d . . . . .
O1 O 0.1730(3) 0.8998(2) 0.77283(11) 0.0363(5) Uani 1 1 d . . . . .
O2 O -0.2045(3) 0.9481(2) 0.58910(13) 0.0339(5) Uani 1 1 d . . . . .
O3 O 0.3572(3) 1.07709(18) 0.56780(12) 0.0301(4) Uani 1 1 d . . . . .
O4 O 0.1648(3) 0.62837(17) 0.65001(9) 0.0161(3) Uani 1 1 d D . . . .
O5 O 0.8494(3) 0.61052(17) 0.57014(9) 0.0201(4) Uani 1 1 d . . . . .
O6 O 0.5644(3) 0.71091(16) 0.62972(9) 0.0151(3) Uani 1 1 d . . . . .
N1 N 0.3340(3) 0.74162(18) 0.51559(10) 0.0131(4) Uani 1 1 d . . . . .
C1 C 0.2005(4) 0.8686(3) 0.71609(14) 0.0211(5) Uani 1 1 d . . . . .
C2 C -0.0353(4) 0.8976(2) 0.60212(13) 0.0199(5) Uani 1 1 d . . . . .
C3 C 0.3242(4) 0.9777(3) 0.58708(14) 0.0199(5) Uani 1 1 d . . . . .
C4 C 0.2124(4) 0.7595(2) 0.45903(13) 0.0155(5) Uani 1 1 d . . . . .
H4 H 0.071041 0.804434 0.463670 0.019 Uiso 1 1 calc R U . . .
C5 C 0.2885(4) 0.7135(2) 0.39344(13) 0.0167(5) Uani 1 1 d . . . . .
C6 C 0.4932(4) 0.6449(2) 0.38648(13) 0.0185(5) Uani 1 1 d . . . . .
H6 H 0.547142 0.612381 0.342252 0.022 Uiso 1 1 calc R U . . .
C7 C 0.6167(4) 0.6251(2) 0.44594(13) 0.0165(5) Uani 1 1 d . . . . .
H7 H 0.756501 0.577402 0.443427 0.020 Uiso 1 1 calc R U . . .
C8 C 0.5335(4) 0.6758(2) 0.50861(12) 0.0134(4) Uani 1 1 d . . . . .
C9 C 0.6635(4) 0.6635(2) 0.57377(13) 0.0147(5) Uani 1 1 d . . . . .
C10 C 0.1478(4) 0.7400(3) 0.33100(13) 0.0214(5) Uani 1 1 d . . . . .
Re2 Re 0.24721(2) 0.39300(2) 0.14904(2) 0.01362(4) Uani 1 1 d . . . . .
F4 F 0.3279(4) 0.8752(2) -0.02318(11) 0.0594(6) Uani 1 1 d . . . . .
F5 F 0.2000(3) 1.02076(16) 0.04309(11) 0.0416(4) Uani 1 1 d . . . . .
F6 F 0.4826(3) 0.8945(2) 0.07129(14) 0.0632(7) Uani 1 1 d . . . . .
O7 O 0.3470(4) 0.1058(2) 0.19163(14) 0.0431(6) Uani 1 1 d . . . . .
O8 O 0.6833(3) 0.3908(2) 0.07158(11) 0.0365(5) Uani 1 1 d . . . . .
O9 O 0.1273(3) 0.3356(2) 0.00317(11) 0.0334(5) Uani 1 1 d . . . . .
O10 O 0.3310(3) 0.44621(17) 0.25104(9) 0.0169(3) Uani 1 1 d D . . . .
O11 O -0.3535(3) 0.57316(17) 0.22128(9) 0.0197(4) Uani 1 1 d . . . . .
O12 O -0.0635(2) 0.42730(16) 0.20479(9) 0.0152(3) Uani 1 1 d . . . . .
N2 N 0.1430(3) 0.59802(19) 0.13089(10) 0.0145(4) Uani 1 1 d . . . . .
C11 C 0.3110(4) 0.2131(3) 0.17591(15) 0.0250(6) Uani 1 1 d . . . . .
C12 C 0.5218(4) 0.3871(3) 0.10253(13) 0.0216(5) Uani 1 1 d . . . . .
C13 C 0.1647(4) 0.3579(3) 0.05876(14) 0.0218(5) Uani 1 1 d . . . . .
C14 C 0.2501(4) 0.6829(2) 0.09501(12) 0.0176(5) Uani 1 1 d . . . . .
H14 H 0.386655 0.654276 0.073289 0.021 Uiso 1 1 calc R U . . .
C15 C 0.1683(4) 0.8118(2) 0.08841(13) 0.0192(5) Uani 1 1 d . . . . .
C16 C -0.0290(4) 0.8561(3) 0.12070(14) 0.0205(5) Uani 1 1 d . . . . .
H16 H -0.085469 0.944206 0.117834 0.025 Uiso 1 1 calc R U . . .
C17 C -0.1408(4) 0.7678(2) 0.15721(13) 0.0184(5) Uani 1 1 d . . . . .
H17 H -0.277025 0.794365 0.179734 0.022 Uiso 1 1 calc R U . . .
C18 C -0.0528(4) 0.6412(2) 0.16059(12) 0.0144(5) Uani 1 1 d . . . . .
C19 C -0.1684(4) 0.5407(2) 0.19811(12) 0.0155(5) Uani 1 1 d . . . . .
C20 C 0.2957(4) 0.9006(3) 0.04549(16) 0.0276(6) Uani 1 1 d . . . . .
H4A H 0.063(4) 0.621(4) 0.6283(18) 0.041 Uiso 1 1 d D U . . .
H4B H 0.140(6) 0.619(4) 0.6936(6) 0.041 Uiso 1 1 d D U . . .
H10A H 0.350(6) 0.393(3) 0.2858(13) 0.041 Uiso 1 1 d D U . . .
H10B H 0.431(4) 0.484(3) 0.243(2) 0.041 Uiso 1 1 d D U . . .

loop_
_atom_site_aniso_label
_atom_site_aniso_U_11
_atom_site_aniso_U_22
_atom_site_aniso_U_33
_atom_site_aniso_U_23
_atom_site_aniso_U_13
_atom_site_aniso_U_12
Re1 0.01200(6) 0.01330(6) 0.01082(6) -0.00149(4) -0.00006(4) -0.00102(4)
F1 0.0282(8) 0.0517(11) 0.0128(7) -0.0009(7) -0.0020(6) -0.0007(8)
F2 0.0375(10) 0.0559(12) 0.0297(9) 0.0011(8) -0.0133(8) -0.0219(9)
F3 0.0545(11) 0.0413(11) 0.0314(9) -0.0185(8) -0.0238(8) 0.0294(9)
O1 0.0396(12) 0.0473(13) 0.0218(10) -0.0164(9) -0.0013(9) 0.0010(10)
O2 0.0169(10) 0.0294(11) 0.0531(14) 0.0010(10) -0.0089(9) 0.0012(8)
O3 0.0263(10) 0.0148(9) 0.0474(13) 0.0015(9) 0.0036(9) -0.0044(8)
O4 0.0156(8) 0.0193(9) 0.0134(8) 0.0017(7) -0.0017(7) -0.0051(7)
O5 0.0138(8) 0.0261(10) 0.0198(9) -0.0058(7) -0.0033(7) 0.0010(7)
O6 0.0162(8) 0.0159(8) 0.0124(8) -0.0011(6) -0.0019(6) -0.0007(6)
N1 0.0141(9) 0.0129(9) 0.0117(9) -0.0002(7) 0.0009(7) -0.0022(7)
C1 0.0181(12) 0.0232(13) 0.0221(13) -0.0063(11) -0.0023(10) -0.0009(10)
C2 0.0215(13) 0.0203(13) 0.0182(12) -0.0015(10) 0.0002(10) -0.0058(10)
C3 0.0118(11) 0.0236(14) 0.0229(13) -0.0039(11) -0.0010(9) 0.0017(10)
C4 0.0150(11) 0.0164(12) 0.0143(11) -0.0004(9) -0.0010(9) -0.0014(9)
C5 0.0183(12) 0.0165(12) 0.0148(11) -0.0013(9) -0.0022(9) -0.0015(9)
C6 0.0213(12) 0.0197(12) 0.0142(11) -0.0037(9) 0.0014(9) -0.0023(10)
C7 0.0165(12) 0.0163(12) 0.0164(11) -0.0032(9) 0.0000(9) -0.0016(9)
C8 0.0153(11) 0.0113(11) 0.0135(11) 0.0008(9) 0.0001(9) -0.0037(8)
C9 0.0176(12) 0.0133(11) 0.0137(11) 0.0004(9) -0.0005(9) -0.0054(9)
C10 0.0202(12) 0.0269(14) 0.0150(11) -0.0057(10) -0.0038(10) 0.0042(10)
Re2 0.01214(6) 0.01722(6) 0.01156(6) -0.00199(4) -0.00090(4) -0.00233(4)
F4 0.1002(18) 0.0482(13) 0.0340(11) -0.0028(9) 0.0284(11) -0.0385(12)
F5 0.0431(10) 0.0228(9) 0.0570(12) 0.0095(8) 0.0032(9) -0.0118(8)
F6 0.0320(10) 0.0662(15) 0.0897(17) 0.0467(13) -0.0243(11) -0.0297(10)
O7 0.0473(13) 0.0211(12) 0.0593(15) 0.0012(10) -0.0103(11) -0.0021(9)
O8 0.0186(10) 0.0618(15) 0.0307(11) -0.0134(10) 0.0077(9) -0.0100(9)
O9 0.0292(11) 0.0519(14) 0.0216(10) -0.0181(9) -0.0051(8) -0.0035(9)
O10 0.0170(8) 0.0209(9) 0.0132(8) 0.0007(7) -0.0023(7) -0.0057(7)
O11 0.0137(8) 0.0245(9) 0.0204(9) -0.0021(7) 0.0044(7) -0.0040(7)
O12 0.0147(8) 0.0172(8) 0.0139(8) -0.0010(6) 0.0008(6) -0.0042(6)
N2 0.0142(9) 0.0192(10) 0.0101(9) 0.0000(8) -0.0021(7) -0.0035(8)
C11 0.0227(13) 0.0260(15) 0.0265(14) -0.0033(11) -0.0037(11) -0.0032(11)
C12 0.0199(13) 0.0297(14) 0.0156(12) -0.0060(10) -0.0019(10) -0.0030(10)
C13 0.0139(12) 0.0308(14) 0.0213(13) -0.0073(11) -0.0006(10) -0.0032(10)
C14 0.0157(12) 0.0257(13) 0.0114(11) 0.0020(9) -0.0018(9) -0.0058(10)
C15 0.0213(12) 0.0220(13) 0.0147(11) 0.0031(10) -0.0038(9) -0.0068(10)
C16 0.0228(13) 0.0196(13) 0.0185(12) 0.0021(10) -0.0057(10) -0.0024(10)
C17 0.0172(12) 0.0224(13) 0.0146(11) -0.0015(10) -0.0016(9) -0.0011(10)
C18 0.0137(11) 0.0203(12) 0.0087(10) 0.0003(9) -0.0017(8) -0.0025(9)
C19 0.0170(12) 0.0220(12) 0.0092(10) -0.0028(9) -0.0018(9) -0.0067(9)
C20 0.0256(14) 0.0273(15) 0.0302(14) 0.0046(12) -0.0027(11) -0.0097(11)

loop_
_atom_type_symbol
_atom_type_description
_atom_type_scat_dispersion_real
_atom_type_scat_dispersion_imag
_atom_type_scat_source
C C 0.0181 0.0091 'International Tables Vol C Tables 4.2.6.8 and 6.1.1.4'
H H 0.0000 0.0000 'International Tables Vol C Tables 4.2.6.8 and 6.1.1.4'
F F 0.0727 0.0534 'International Tables Vol C Tables 4.2.6.8 and 6.1.1.4'
N N 0.0311 0.0180 'International Tables Vol C Tables 4.2.6.8 and 6.1.1.4'
O O 0.0492 0.0322 'International Tables Vol C Tables 4.2.6.8 and 6.1.1.4'
Re Re -5.2083 5.8923 'International Tables Vol C Tables 4.2.6.8 and 6.1.1.4'

loop_
_exptl_crystal_face_index_h
_exptl_crystal_face_index_k
_exptl_crystal_face_index_l
_exptl_crystal_face_perp_dist
0 0 -1 0.0093
0 0 1 0.0063
0 -1 0 0.0116
0 1 0 0.0116
4 1 1 0.1004
-4 -1 -1 0.0854

loop_
_geom_angle_atom_site_label_1
_geom_angle_atom_site_label_2
_geom_angle_atom_site_label_3
_geom_angle
_geom_angle_site_symmetry_1
_geom_angle_site_symmetry_3
_geom_angle_publ_flag
O6 Re1 O4 81.73(6) . . ?
O6 Re1 N1 74.96(7) . . ?
N1 Re1 O4 82.33(7) . . ?
C1 Re1 O4 94.91(9) . . ?
C1 Re1 O6 97.85(9) . . ?
C1 Re1 N1 172.58(9) . . ?
C2 Re1 O4 94.66(9) . . ?
C2 Re1 O6 173.15(9) . . ?
C2 Re1 N1 98.85(9) . . ?
C2 Re1 C1 88.23(11) . . ?
C2 Re1 C3 86.10(11) . . ?
C3 Re1 O4 176.31(9) . . ?
C3 Re1 O6 97.14(8) . . ?
C3 Re1 N1 93.98(9) . . ?
C3 Re1 C1 88.72(11) . . ?
Re1 O4 H4A 110(3) . . ?
Re1 O4 H4B 109(3) . . ?
H4A O4 H4B 111(4) . . ?
C9 O6 Re1 118.58(15) . . ?
C4 N1 Re1 126.04(15) . . ?
C4 N1 C8 118.7(2) . . ?
C8 N1 Re1 115.22(15) . . ?
O1 C1 Re1 179.4(3) . . ?
O2 C2 Re1 177.6(2) . . ?
O3 C3 Re1 175.6(2) . . ?
N1 C4 H4 119.3 . . ?
N1 C4 C5 121.4(2) . . ?
C5 C4 H4 119.3 . . ?
C4 C5 C10 119.2(2) . . ?
C6 C5 C4 119.9(2) . . ?
C6 C5 C10 120.9(2) . . ?
C5 C6 H6 120.9 . . ?
C7 C6 C5 118.2(2) . . ?
C7 C6 H6 120.9 . . ?
C6 C7 H7 120.5 . . ?
C8 C7 C6 119.0(2) . . ?
C8 C7 H7 120.5 . . ?
N1 C8 C7 122.9(2) . . ?
N1 C8 C9 115.6(2) . . ?
C7 C8 C9 121.5(2) . . ?
O5 C9 O6 125.5(2) . . ?
O5 C9 C8 119.2(2) . . ?
O6 C9 C8 115.3(2) . . ?
F1 C10 F2 106.2(2) . . ?
F1 C10 F3 107.9(2) . . ?
F1 C10 C5 112.3(2) . . ?
F2 C10 C5 111.9(2) . . ?
F3 C10 F2 106.1(2) . . ?
F3 C10 C5 112.0(2) . . ?
O12 Re2 O10 79.72(6) . . ?
O12 Re2 N2 75.34(7) . . ?
N2 Re2 O10 80.80(7) . . ?
C11 Re2 O10 95.45(9) . . ?
C11 Re2 O12 97.35(9) . . ?
C11 Re2 N2 172.23(10) . . ?
C12 Re2 O10 95.63(9) . . ?
C12 Re2 O12 171.76(9) . . ?
C12 Re2 N2 97.28(10) . . ?
C12 Re2 C11 89.83(12) . . ?
C12 Re2 C13 85.40(10) . . ?
C13 Re2 O10 176.20(9) . . ?
C13 Re2 O12 98.81(8) . . ?
C13 Re2 N2 95.45(10) . . ?
C13 Re2 C11 88.20(12) . . ?
Re2 O10 H10A 120(3) . . ?
Re2 O10 H10B 109(3) . . ?
H10A O10 H10B 111(4) . . ?
C19 O12 Re2 117.49(14) . . ?
C14 N2 Re2 127.34(16) . . ?
C14 N2 C18 117.8(2) . . ?
C18 N2 Re2 114.83(16) . . ?
O7 C11 Re2 179.3(3) . . ?
O8 C12 Re2 175.5(3) . . ?
O9 C13 Re2 176.0(2) . . ?
N2 C14 H14 119.0 . . ?
N2 C14 C15 122.0(2) . . ?
C15 C14 H14 119.0 . . ?
C14 C15 C20 118.8(2) . . ?
C16 C15 C14 120.1(2) . . ?
C16 C15 C20 121.2(2) . . ?
C15 C16 H16 121.1 . . ?
C17 C16 C15 117.8(2) . . ?
C17 C16 H16 121.1 . . ?
C16 C17 H17 120.3 . . ?
C18 C17 C16 119.3(2) . . ?
C18 C17 H17 120.3 . . ?
N2 C18 C17 122.9(2) . . ?
N2 C18 C19 115.3(2) . . ?
C17 C18 C19 121.8(2) . . ?
O11 C19 O12 125.1(2) . . ?
O11 C19 C18 118.3(2) . . ?
O12 C19 C18 116.6(2) . . ?
F4 C20 C15 111.1(2) . . ?
F5 C20 F4 105.5(2) . . ?
F5 C20 C15 112.9(2) . . ?
F6 C20 F4 107.6(3) . . ?
F6 C20 F5 106.9(3) . . ?
F6 C20 C15 112.4(2) . . ?

loop_
_geom_bond_atom_site_label_1
_geom_bond_atom_site_label_2
_geom_bond_distance
_geom_bond_site_symmetry_2
_geom_bond_publ_flag
Re1 O4 2.1974(17) . ?
Re1 O6 2.1602(16) . ?
Re1 N1 2.1845(19) . ?
Re1 C1 1.932(3) . ?
Re1 C2 1.894(3) . ?
Re1 C3 1.906(3) . ?
F1 C10 1.321(3) . ?
F2 C10 1.346(3) . ?
F3 C10 1.327(3) . ?
O1 C1 1.140(3) . ?
O2 C2 1.153(3) . ?
O3 C3 1.143(3) . ?
O4 H4A 0.816(10) . ?
O4 H4B 0.816(10) . ?
O5 C9 1.226(3) . ?
O6 C9 1.288(3) . ?
N1 C4 1.338(3) . ?
N1 C8 1.350(3) . ?
C4 H4 0.9500 . ?
C4 C5 1.394(3) . ?
C5 C6 1.390(3) . ?
C5 C10 1.500(3) . ?
C6 H6 0.9500 . ?
C6 C7 1.389(3) . ?
C7 H7 0.9500 . ?
C7 C8 1.377(3) . ?
C8 C9 1.509(3) . ?
Re2 O10 2.1848(17) . ?
Re2 O12 2.1667(16) . ?
Re2 N2 2.184(2) . ?
Re2 C11 1.924(3) . ?
Re2 C12 1.897(3) . ?
Re2 C13 1.904(3) . ?
F4 C20 1.334(4) . ?
F5 C20 1.326(3) . ?
F6 C20 1.316(3) . ?
O7 C11 1.145(4) . ?
O8 C12 1.152(3) . ?
O9 C13 1.145(3) . ?
O10 H10A 0.817(10) . ?
O10 H10B 0.820(10) . ?
O11 C19 1.235(3) . ?
O12 C19 1.281(3) . ?
N2 C14 1.333(3) . ?
N2 C18 1.357(3) . ?
C14 H14 0.9500 . ?
C14 C15 1.388(4) . ?
C15 C16 1.386(4) . ?
C15 C20 1.495(4) . ?
C16 H16 0.9500 . ?
C16 C17 1.382(4) . ?
C17 H17 0.9500 . ?
C17 C18 1.375(3) . ?
C18 C19 1.501(3) . ?

loop_
_geom_hbond_atom_site_label_D
_geom_hbond_atom_site_label_H
_geom_hbond_atom_site_label_A
_geom_hbond_distance_DH
_geom_hbond_distance_HA
_geom_hbond_distance_DA
_geom_hbond_angle_DHA
_geom_hbond_site_symmetry_A
_geom_hbond_publ_flag
O4 H4A O5 0.816(10) 1.842(11) 2.655(2) 174(4) 1_455 yes
O4 H4B O12 0.816(10) 1.952(12) 2.761(2) 171(4) 2_566 yes
O10 H10A O6 0.817(10) 1.883(13) 2.687(2) 168(4) 2_666 yes
O10 H10B O11 0.820(10) 1.818(11) 2.637(2) 177(4) 1_655 yes

loop_
_geom_torsion_atom_site_label_1
_geom_torsion_atom_site_label_2
_geom_torsion_atom_site_label_3
_geom_torsion_atom_site_label_4
_geom_torsion
_geom_torsion_site_symmetry_1
_geom_torsion_site_symmetry_2
_geom_torsion_site_symmetry_3
_geom_torsion_site_symmetry_4
_geom_torsion_publ_flag
Re1 O6 C9 O5 173.57(19) . . . . ?
Re1 O6 C9 C8 -6.8(3) . . . . ?
Re1 N1 C4 C5 175.88(18) . . . . ?
Re1 N1 C8 C7 -177.85(18) . . . . ?
Re1 N1 C8 C9 0.7(2) . . . . ?
N1 C4 C5 C6 1.6(4) . . . . ?
N1 C4 C5 C10 -177.9(2) . . . . ?
N1 C8 C9 O5 -176.4(2) . . . . ?
N1 C8 C9 O6 4.0(3) . . . . ?
C4 N1 C8 C7 -0.6(3) . . . . ?
C4 N1 C8 C9 177.9(2) . . . . ?
C4 C5 C6 C7 -0.5(4) . . . . ?
C4 C5 C10 F1 154.9(2) . . . . ?
C4 C5 C10 F2 -85.8(3) . . . . ?
C4 C5 C10 F3 33.3(3) . . . . ?
C5 C6 C7 C8 -1.1(4) . . . . ?
C6 C5 C10 F1 -24.6(4) . . . . ?
C6 C5 C10 F2 94.7(3) . . . . ?
C6 C5 C10 F3 -146.2(3) . . . . ?
C6 C7 C8 N1 1.7(4) . . . . ?
C6 C7 C8 C9 -176.7(2) . . . . ?
C7 C8 C9 O5 2.2(3) . . . . ?
C7 C8 C9 O6 -177.5(2) . . . . ?
C8 N1 C4 C5 -1.1(3) . . . . ?
C10 C5 C6 C7 179.1(2) . . . . ?
Re2 O12 C19 O11 173.53(18) . . . . ?
Re2 O12 C19 C18 -8.0(3) . . . . ?
Re2 N2 C14 C15 -178.58(17) . . . . ?
Re2 N2 C18 C17 177.28(18) . . . . ?
Re2 N2 C18 C19 -2.5(2) . . . . ?
N2 C14 C15 C16 1.1(4) . . . . ?
N2 C14 C15 C20 -178.3(2) . . . . ?
N2 C18 C19 O11 -174.4(2) . . . . ?
N2 C18 C19 O12 7.0(3) . . . . ?
C14 N2 C18 C17 -2.2(3) . . . . ?
C14 N2 C18 C19 178.0(2) . . . . ?
C14 C15 C16 C17 -1.8(4) . . . . ?
C14 C15 C20 F4 61.4(3) . . . . ?
C14 C15 C20 F5 179.8(2) . . . . ?
C14 C15 C20 F6 -59.3(4) . . . . ?
C15 C16 C17 C18 0.5(4) . . . . ?
C16 C15 C20 F4 -118.0(3) . . . . ?
C16 C15 C20 F5 0.4(4) . . . . ?
C16 C15 C20 F6 121.3(3) . . . . ?
C16 C17 C18 N2 1.6(4) . . . . ?
C16 C17 C18 C19 -178.7(2) . . . . ?
C17 C18 C19 O11 5.8(3) . . . . ?
C17 C18 C19 O12 -172.8(2) . . . . ?
C18 N2 C14 C15 0.8(3) . . . . ?
C20 C15 C16 C17 177.6(2) . . . . ?
